data_4131427
loop_
_publ_author_name
'Wendel, Daniel'
'Szilv\'asi, Tibor'
'Jandl, Christian'
'Inoue, Shigeyoshi'
'Rieger, Bernhard'

_publ_section_title
;
 Twist of a Silicon-Silicon Double Bond: Selective Anti-Addition of
 Hydrogen to an Iminodisilene.
;
_journal_issue 27
_journal_name_full 'Journal of the American Chemical Society'
_journal_page_first 9156
_journal_page_last 9159
_journal_paper_doi 10.1021/jacs.7b05335
_journal_volume 139
_journal_year 2017
_chemical_compound_source 'see text'
_chemical_formula_moiety 'C11 H20 Br3 N3 Si'
_chemical_formula_sum 'C11 H20 Br3 N3 Si'
_chemical_formula_weight 462.09
_space_group_IT_number 2
_space_group_name_Hall '-P 1'
_space_group_name_H-M_alt 'P -1'
_symmetry_cell_setting triclinic
_symmetry_Int_Tables_number 2
_symmetry_space_group_name_Hall '-P 1'
_symmetry_space_group_name_H-M 'P -1'
_atom_sites_solution_hydrogens geom
_cell_angle_alpha 88.435(2)
_cell_angle_beta 84.999(2)
_cell_angle_gamma 77.037(2)
_cell_formula_units_Z 8
_cell_length_a 11.0798(4)
_cell_length_b 16.3858(7)
_cell_length_c 19.5188(9)
_cell_measurement_reflns_used 9913
_cell_measurement_temperature 100
_cell_measurement_theta_max 26.4093
_cell_measurement_theta_min 2.4440
_cell_volume 3440.1(3)
_computing_cell_refinement 'SAINT (Bruker, 2015)'
_computing_data_collection 'APEX III Control Software (Bruker, 2015)'
_computing_data_reduction 'SAINT (Bruker, 2015)'
_computing_molecular_graphics 'PLATON (Spek, 2011)'
_computing_publication_material 'PLATON (Spek, 2011), enCIFer (Allen, 2014)'
_computing_structure_refinement 'SHELXL2014 (Sheldrick, 2014), SHELXLE (Huebschle, 2011)'
_computing_structure_solution 'SHELXT (Sheldrick, 2015)'
_diffrn_ambient_temperature 100
_diffrn_detector ' CCD '
_diffrn_detector_area_resol_mean 16
_diffrn_measured_fraction_theta_full 0.993
_diffrn_measured_fraction_theta_max 0.993
_diffrn_measurement_device ' \k-geometry diffractometer '
_diffrn_measurement_device_type ' Apex II CCD '
_diffrn_measurement_method ' phi- and omega-rotation '
_diffrn_radiation_monochromator 'Triumph monochromator'
_diffrn_radiation_probe x-ray
_diffrn_radiation_source 'fine-focus sealed tube'
_diffrn_radiation_type MoK\a
_diffrn_radiation_wavelength 0.71073
_diffrn_reflns_av_unetI/netI 0.0509
_diffrn_reflns_limit_h_max 13
_diffrn_reflns_limit_h_min -13
_diffrn_reflns_limit_k_max 19
_diffrn_reflns_limit_k_min -19
_diffrn_reflns_limit_l_max 23
_diffrn_reflns_limit_l_min 0
_diffrn_reflns_number 16228
_diffrn_reflns_reduction_process
;
;
_diffrn_reflns_theta_full 25.24
_diffrn_reflns_theta_max 25.35
_diffrn_reflns_theta_min 1.27
_exptl_absorpt_coefficient_mu 7.095
_exptl_absorpt_correction_T_max 0.745373
_exptl_absorpt_correction_T_min 0.399928
_exptl_absorpt_correction_type multi-scan
_exptl_absorpt_process_details 'TWINABS 2012/1, Sheldrick, 2002'
_exptl_crystal_colour colourless
_exptl_crystal_density_diffrn 1.784
_exptl_crystal_density_method 'Not Measured'
_exptl_crystal_description fragment
_exptl_crystal_F_000 1808
_exptl_crystal_size_max 0.553
_exptl_crystal_size_mid 0.390
_exptl_crystal_size_min 0.248
_refine_diff_density_max 0.954
_refine_diff_density_min -0.985
_refine_diff_density_rms 0.144
_refine_ls_extinction_method none
_refine_ls_goodness_of_fit_ref 1.049
_refine_ls_hydrogen_treatment constr
_refine_ls_matrix_type full
_refine_ls_number_parameters 674
_refine_ls_number_reflns 16228
_refine_ls_number_restraints 0
_refine_ls_restrained_S_all 1.049
_refine_ls_R_factor_all 0.0578
_refine_ls_R_factor_gt 0.0428
_refine_ls_shift/su_max 0.002
_refine_ls_shift/su_mean 0.000
_refine_ls_structure_factor_coef Fsqd
_refine_ls_weighting_details 'W=1/[\S^2^(FO^2^)+(0.0410P)^2^+16.2822P] WHERE P=(FO^2^+2FC^2^)/3'
_refine_ls_weighting_scheme calc
_refine_ls_wR_factor_gt 0.0977
_refine_ls_wR_factor_ref 0.1049
_reflns_number_gt 13931
_reflns_number_total 16228
_reflns_threshold_expression I>2\s(I)
_cod_data_source_file ja7b05335_si_002.cif
_cod_data_source_block compound_1
_cod_database_code 4131427

loop_
_space_group_symop_id
_space_group_symop_operation_xyz
1 x,y,z
2 -x,-y,-z

loop_
_atom_site_aniso_label
_atom_site_aniso_U_11
_atom_site_aniso_U_22
_atom_site_aniso_U_33
_atom_site_aniso_U_23
_atom_site_aniso_U_13
_atom_site_aniso_U_12
Br1 0.0341(5) 0.0378(5) 0.0189(5) -0.0015(4) -0.0096(4) -0.0063(4)
Br2 0.0477(5) 0.0182(4) 0.0243(5) 0.0004(4) -0.0005(4) -0.0008(4)
Br3 0.0244(4) 0.0493(6) 0.0296(5) -0.0046(4) 0.0065(4) -0.0156(4)
Br4 0.0690(7) 0.0266(5) 0.0131(5) 0.0060(4) -0.0065(4) -0.0047(4)
Br5 0.0235(5) 0.0484(6) 0.0456(6) -0.0209(5) -0.0041(4) -0.0132(4)
Br6 0.0296(5) 0.0316(5) 0.0174(4) -0.0070(4) 0.0023(3) 0.0024(4)
Br7 0.0530(6) 0.0171(4) 0.0291(5) 0.0020(4) 0.0070(4) -0.0007(4)
Br8 0.0471(5) 0.0282(5) 0.0180(4) -0.0023(4) 0.0084(4) -0.0147(4)
Br9 0.0358(5) 0.0468(6) 0.0443(6) 0.0149(5) -0.0223(5) -0.0195(4)
Br10 0.0527(6) 0.0244(5) 0.0151(4) -0.0065(4) -0.0061(4) 0.0022(4)
Br11 0.0271(4) 0.0269(4) 0.0152(4) 0.0049(3) -0.0069(3) 0.0006(3)
Br12 0.0199(4) 0.0408(5) 0.0338(5) 0.0133(4) -0.0038(4) -0.0117(4)
Si1 0.0177(11) 0.0190(11) 0.0155(11) -0.0002(9) -0.0024(9) -0.0042(9)
Si2 0.0183(11) 0.0184(11) 0.0118(11) -0.0007(9) -0.0024(8) -0.0013(9)
Si3 0.0229(11) 0.0187(11) 0.0168(12) 0.0020(9) -0.0010(9) -0.0065(9)
Si4 0.0175(10) 0.0169(11) 0.0115(11) -0.0009(9) -0.0027(8) -0.0006(8)
N1 0.018(3) 0.016(3) 0.015(3) -0.002(3) 0.002(3) -0.001(3)
N2 0.017(3) 0.021(4) 0.017(4) 0.001(3) 0.000(3) -0.005(3)
N3 0.014(3) 0.018(3) 0.025(4) -0.001(3) -0.003(3) -0.006(3)
C1 0.013(4) 0.020(4) 0.023(5) 0.006(4) 0.003(3) -0.006(3)
C2 0.022(4) 0.024(5) 0.027(5) -0.008(4) -0.001(4) -0.010(4)
C3 0.025(4) 0.016(4) 0.034(5) -0.006(4) 0.003(4) -0.009(3)
C4 0.019(4) 0.020(4) 0.014(4) 0.004(3) -0.010(3) -0.007(3)
C5 0.014(4) 0.025(4) 0.021(4) 0.003(3) -0.009(3) -0.004(3)
C6 0.026(4) 0.022(4) 0.023(5) 0.001(4) -0.001(4) -0.008(3)
C7 0.027(4) 0.042(5) 0.014(4) 0.007(4) -0.010(4) -0.010(4)
C8 0.021(4) 0.024(5) 0.032(5) 0.009(4) -0.009(4) -0.008(3)
C9 0.036(5) 0.030(5) 0.032(5) 0.017(4) -0.010(4) -0.014(4)
C10 0.016(4) 0.028(5) 0.040(6) 0.011(4) -0.013(4) -0.009(4)
C11 0.040(5) 0.021(5) 0.062(7) 0.008(5) -0.026(5) -0.006(4)
N4 0.016(3) 0.021(4) 0.008(3) -0.001(3) 0.000(2) -0.003(3)
N5 0.016(3) 0.017(3) 0.009(3) 0.000(3) -0.003(2) -0.004(3)
N6 0.017(3) 0.017(3) 0.008(3) 0.005(3) -0.005(2) -0.010(3)
C12 0.009(3) 0.010(4) 0.017(4) -0.002(3) -0.002(3) -0.005(3)
C13 0.024(4) 0.028(5) 0.009(4) -0.004(3) 0.001(3) -0.009(4)
C14 0.025(4) 0.027(5) 0.007(4) 0.002(3) -0.003(3) -0.005(4)
C15 0.020(4) 0.019(4) 0.018(4) -0.006(3) 0.004(3) -0.007(3)
C16 0.021(4) 0.026(5) 0.023(5) 0.003(4) -0.004(3) -0.007(3)
C17 0.030(5) 0.026(5) 0.022(5) -0.003(4) -0.002(4) -0.001(4)
C18 0.021(4) 0.014(4) 0.027(5) -0.001(3) -0.002(3) -0.006(3)
C19 0.017(4) 0.015(4) 0.018(4) -0.001(3) -0.001(3) -0.001(3)
C20 0.019(4) 0.023(4) 0.023(4) 0.001(4) -0.005(3) -0.004(3)
C21 0.015(4) 0.026(5) 0.025(5) -0.001(4) -0.002(3) -0.006(3)
C22 0.024(4) 0.021(4) 0.020(4) 0.012(3) -0.009(3) -0.004(3)
N7 0.020(3) 0.016(3) 0.020(4) 0.003(3) 0.002(3) -0.009(3)
N8 0.014(3) 0.017(3) 0.020(4) -0.002(3) -0.001(3) -0.005(3)
N9 0.014(3) 0.018(3) 0.016(4) 0.001(3) -0.004(3) -0.005(3)
C23 0.009(3) 0.016(4) 0.024(5) -0.003(3) -0.002(3) -0.008(3)
C24 0.013(4) 0.019(4) 0.022(4) 0.005(3) -0.007(3) -0.005(3)
C25 0.020(4) 0.018(4) 0.017(4) 0.009(3) 0.001(3) -0.006(3)
C26 0.017(4) 0.019(4) 0.021(4) -0.005(3) 0.002(3) -0.008(3)
C27 0.019(4) 0.029(5) 0.038(6) 0.002(4) 0.007(4) -0.007(4)
C28 0.026(4) 0.022(5) 0.031(5) 0.001(4) 0.002(4) -0.002(4)
C29 0.031(5) 0.023(5) 0.022(5) -0.012(4) 0.001(4) -0.003(4)
C30 0.017(4) 0.015(4) 0.021(4) -0.005(3) -0.004(3) -0.001(3)
C31 0.026(4) 0.019(4) 0.028(5) -0.004(4) -0.006(4) -0.003(3)
C32 0.016(4) 0.025(5) 0.023(5) -0.004(4) -0.001(3) -0.004(3)
C33 0.035(5) 0.027(5) 0.016(4) -0.009(4) 0.004(4) 0.003(4)
N10 0.011(3) 0.020(3) 0.014(3) -0.003(3) -0.001(3) -0.004(3)
N11 0.014(3) 0.017(3) 0.011(3) 0.001(3) -0.003(2) -0.007(3)
N12 0.012(3) 0.018(3) 0.014(3) 0.004(3) -0.004(3) -0.003(3)
C34 0.009(3) 0.017(4) 0.014(4) 0.000(3) -0.003(3) -0.003(3)
C35 0.031(4) 0.018(4) 0.006(4) -0.001(3) -0.003(3) -0.011(3)
C36 0.025(4) 0.023(4) 0.009(4) 0.003(3) -0.002(3) -0.014(4)
C37 0.014(4) 0.020(4) 0.016(4) -0.002(3) -0.005(3) -0.004(3)
C38 0.013(4) 0.022(4) 0.025(5) -0.007(4) -0.003(3) 0.000(3)
C39 0.025(4) 0.023(5) 0.023(5) -0.004(4) 0.000(4) 0.004(4)
C40 0.025(4) 0.013(4) 0.026(5) 0.002(3) -0.005(3) -0.005(3)
C41 0.020(4) 0.013(4) 0.017(4) 0.007(3) -0.003(3) 0.000(3)
C42 0.025(4) 0.021(4) 0.024(5) -0.001(4) -0.002(3) -0.007(3)
C43 0.030(5) 0.021(5) 0.027(5) 0.001(4) -0.006(4) -0.002(4)
C44 0.022(4) 0.023(4) 0.020(4) 0.002(3) -0.006(3) -0.003(3)

loop_
_atom_site_label
_atom_site_type_symbol
_atom_site_thermal_displace_type
_atom_site_fract_x
_atom_site_fract_y
_atom_site_fract_z
_atom_site_occupancy
_atom_site_U_iso_or_equiv
_atom_site_calc_flag
_atom_site_refinement_flags
Br1 Br Uani 0.74540(8) 0.35767(5) 0.27862(4) 1.000 0.0301(3) d .
Br2 Br Uani 0.60614(8) 0.49249(5) 0.15481(4) 1.000 0.0313(3) d .
Br3 Br Uani 0.45617(8) 0.33584(6) 0.22624(5) 1.000 0.0337(3) d .
Br4 Br Uani 0.20507(10) 0.34063(5) -0.10799(4) 1.000 0.0371(3) d .
Br5 Br Uani 0.03829(8) 0.18511(6) -0.05139(5) 1.000 0.0379(3) d .
Br6 Br Uani 0.36028(7) 0.13123(5) -0.09845(4) 1.000 0.0278(3) d .
Br7 Br Uani 0.86786(9) 0.01094(5) 0.65889(5) 1.000 0.0349(3) d .
Br8 Br Uani 0.67693(8) 0.14959(5) 0.77418(4) 1.000 0.0307(3) d .
Br9 Br Uani 0.98160(9) 0.17653(6) 0.72394(5) 1.000 0.0398(3) d .
Br10 Br Uani 0.34490(9) 0.14585(5) 0.39252(4) 1.000 0.0321(3) d .
Br11 Br Uani 0.18565(7) 0.35559(5) 0.39302(4) 1.000 0.0239(2) d .
Br12 Br Uani 0.49108(7) 0.30409(6) 0.44491(5) 1.000 0.0309(3) d .
Si1 Si Uani 0.63975(19) 0.35805(13) 0.18634(11) 1.000 0.0173(6) d .
Si2 Si Uani 0.21219(18) 0.22745(13) -0.04183(11) 1.000 0.0165(6) d .
Si3 Si Uani 0.8150(2) 0.14674(13) 0.68403(11) 1.000 0.0193(7) d .
Si4 Si Uani 0.31369(19) 0.26197(13) 0.45429(11) 1.000 0.0157(6) d .
N1 N Uani 0.7130(5) 0.2951(4) 0.1284(3) 1.000 0.0169(17) d .
N2 N Uani 0.6952(5) 0.2393(4) 0.0182(3) 1.000 0.018(2) d .
N3 N Uani 0.7873(5) 0.1519(4) 0.0951(3) 1.000 0.0185(19) d .
C1 C Uani 0.7290(6) 0.2336(5) 0.0849(4) 1.000 0.019(3) d .
C2 C Uani 0.7306(7) 0.1597(5) -0.0107(4) 1.000 0.024(3) d .
C3 C Uani 0.7857(7) 0.1071(5) 0.0363(4) 1.000 0.025(3) d .
C4 C Uani 0.6324(7) 0.3167(5) -0.0178(4) 1.000 0.017(2) d .
C5 C Uani 0.5027(6) 0.3499(5) 0.0183(4) 1.000 0.020(2) d .
C6 C Uani 0.7126(7) 0.3815(5) -0.0180(4) 1.000 0.023(3) d .
C7 C Uani 0.6189(7) 0.2950(5) -0.0911(4) 1.000 0.027(3) d .
C8 C Uani 0.8471(7) 0.1160(5) 0.1590(4) 1.000 0.025(3) d .
C9 C Uani 0.7459(8) 0.1218(5) 0.2185(4) 1.000 0.032(3) d .
C10 C Uani 0.9442(7) 0.1642(5) 0.1730(5) 1.000 0.027(3) d .
C11 C Uani 0.9099(8) 0.0240(5) 0.1466(5) 1.000 0.040(3) d .
N4 N Uani 0.2408(5) 0.2422(4) 0.0343(3) 1.000 0.0152(19) d .
N5 N Uani 0.1484(5) 0.3113(4) 0.1399(3) 1.000 0.0138(17) d .
N6 N Uani 0.2686(5) 0.1850(4) 0.1474(3) 1.000 0.0129(17) d .
C12 C Uani 0.2196(6) 0.2455(4) 0.1013(4) 1.000 0.012(2) d .
C13 C Uani 0.1523(7) 0.2889(5) 0.2091(4) 1.000 0.020(3) d .
C14 C Uani 0.2251(7) 0.2128(5) 0.2140(4) 1.000 0.020(3) d .
C15 C Uani 0.0871(7) 0.3953(5) 0.1128(4) 1.000 0.019(2) d .
C16 C Uani -0.0161(7) 0.3862(5) 0.0688(4) 1.000 0.023(3) d .
C17 C Uani 0.0288(7) 0.4513(5) 0.1741(4) 1.000 0.027(3) d .
C18 C Uani 0.1842(7) 0.4343(5) 0.0728(4) 1.000 0.020(3) d .
C19 C Uani 0.3587(6) 0.1045(4) 0.1302(4) 1.000 0.017(2) d .
C20 C Uani 0.2928(7) 0.0480(5) 0.0928(4) 1.000 0.022(2) d .
C21 C Uani 0.4705(7) 0.1223(5) 0.0864(4) 1.000 0.022(3) d .
C22 C Uani 0.4024(7) 0.0619(5) 0.1965(4) 1.000 0.022(2) d .
N7 N Uani 0.7609(5) 0.2051(4) 0.6219(3) 1.000 0.0182(19) d .
N8 N Uani 0.6949(5) 0.3475(4) 0.5848(3) 1.000 0.0168(19) d .
N9 N Uani 0.8101(5) 0.2594(4) 0.5105(3) 1.000 0.0156(19) d .
C23 C Uani 0.7565(6) 0.2656(4) 0.5778(4) 1.000 0.015(2) d .
C24 C Uani 0.7123(6) 0.3905(5) 0.5240(4) 1.000 0.018(2) d .
C25 C Uani 0.7821(7) 0.3368(5) 0.4793(4) 1.000 0.018(2) d .
C26 C Uani 0.6154(7) 0.3852(5) 0.6478(4) 1.000 0.019(2) d .
C27 C Uani 0.5141(7) 0.3366(5) 0.6656(5) 1.000 0.029(3) d .
C28 C Uani 0.5558(7) 0.4762(5) 0.6324(4) 1.000 0.027(3) d .
C29 C Uani 0.6990(7) 0.3837(5) 0.7069(4) 1.000 0.026(3) d .
C30 C Uani 0.8839(7) 0.1800(4) 0.4764(4) 1.000 0.018(2) d .
C31 C Uani 0.8020(7) 0.1166(5) 0.4778(4) 1.000 0.024(3) d .
C32 C Uani 1.0020(7) 0.1479(5) 0.5120(4) 1.000 0.021(3) d .
C33 C Uani 0.9191(8) 0.2007(5) 0.4015(4) 1.000 0.028(3) d .
N10 N Uani 0.2585(5) 0.2494(4) 0.5314(3) 1.000 0.0149(17) d .
N11 N Uani 0.1960(5) 0.3180(4) 0.6398(3) 1.000 0.0133(17) d .
N12 N Uani 0.3128(5) 0.1897(4) 0.6412(3) 1.000 0.0146(17) d .
C34 C Uani 0.2571(6) 0.2521(4) 0.5985(4) 1.000 0.013(2) d .
C35 C Uani 0.2160(7) 0.2966(5) 0.7070(4) 1.000 0.017(2) d .
C36 C Uani 0.2878(7) 0.2183(5) 0.7085(4) 1.000 0.018(2) d .
C37 C Uani 0.1165(6) 0.3983(4) 0.6167(4) 1.000 0.016(2) d .
C38 C Uani 0.0138(6) 0.3790(5) 0.5765(4) 1.000 0.020(3) d .
C39 C Uani 0.0565(7) 0.4486(5) 0.6803(4) 1.000 0.025(3) d .
C40 C Uani 0.1956(7) 0.4487(4) 0.5737(4) 1.000 0.021(3) d .
C41 C Uani 0.3816(7) 0.1047(4) 0.6200(4) 1.000 0.017(2) d .
C42 C Uani 0.2988(7) 0.0623(5) 0.5820(4) 1.000 0.023(3) d .
C43 C Uani 0.4174(7) 0.0531(5) 0.6851(4) 1.000 0.026(3) d .
C44 C Uani 0.5014(7) 0.1096(5) 0.5760(4) 1.000 0.022(2) d .
H2 H Uiso 0.71770 0.14560 -0.05590 1.000 0.0280 c RU
H3 H Uiso 0.81840 0.04870 0.03030 1.000 0.0290 c RU
H5A H Uiso 0.46300 0.40220 -0.00390 1.000 0.0290 c RU
H5B H Uiso 0.51000 0.36020 0.06680 1.000 0.0290 c RU
H5C H Uiso 0.45210 0.30840 0.01500 1.000 0.0290 c RU
H6A H Uiso 0.79300 0.35960 -0.04360 1.000 0.0350 c RU
H6B H Uiso 0.72570 0.39320 0.02940 1.000 0.0350 c RU
H6C H Uiso 0.67040 0.43330 -0.04000 1.000 0.0350 c RU
H7A H Uiso 0.57340 0.34470 -0.11450 1.000 0.0400 c RU
H7B H Uiso 0.57310 0.25030 -0.09120 1.000 0.0400 c RU
H7C H Uiso 0.70150 0.27590 -0.11520 1.000 0.0400 c RU
H9A H Uiso 0.70240 0.18050 0.22520 1.000 0.0470 c RU
H9B H Uiso 0.78410 0.10000 0.26070 1.000 0.0470 c RU
H9C H Uiso 0.68660 0.08870 0.20780 1.000 0.0470 c RU
H10A H Uiso 1.00380 0.16180 0.13260 1.000 0.0400 c RU
H10B H Uiso 0.98790 0.13920 0.21270 1.000 0.0400 c RU
H10C H Uiso 0.90350 0.22270 0.18280 1.000 0.0400 c RU
H11A H Uiso 0.84810 -0.00650 0.13470 1.000 0.0600 c RU
H11B H Uiso 0.94680 -0.00040 0.18840 1.000 0.0600 c RU
H11C H Uiso 0.97510 0.01980 0.10870 1.000 0.0600 c RU
H13 H Uiso 0.11000 0.32240 0.24660 1.000 0.0240 c RU
H14 H Uiso 0.24420 0.18280 0.25540 1.000 0.0230 c RU
H16A H Uiso -0.05860 0.44160 0.05300 1.000 0.0350 c RU
H16B H Uiso -0.07580 0.36000 0.09620 1.000 0.0350 c RU
H16C H Uiso 0.01970 0.35110 0.02900 1.000 0.0350 c RU
H17A H Uiso -0.01000 0.50720 0.15740 1.000 0.0400 c RU
H17B H Uiso 0.09340 0.45570 0.20410 1.000 0.0400 c RU
H17C H Uiso -0.03440 0.42680 0.20000 1.000 0.0400 c RU
H18A H Uiso 0.22180 0.39900 0.03340 1.000 0.0300 c RU
H18B H Uiso 0.24870 0.43890 0.10290 1.000 0.0300 c RU
H18C H Uiso 0.14470 0.49020 0.05650 1.000 0.0300 c RU
H20A H Uiso 0.26030 0.07680 0.05130 1.000 0.0320 c RU
H20B H Uiso 0.22400 0.03560 0.12320 1.000 0.0320 c RU
H20C H Uiso 0.35200 -0.00440 0.07980 1.000 0.0320 c RU
H21A H Uiso 0.44360 0.14900 0.04310 1.000 0.0330 c RU
H21B H Uiso 0.53130 0.06970 0.07670 1.000 0.0330 c RU
H21C H Uiso 0.50860 0.15980 0.11130 1.000 0.0330 c RU
H22A H Uiso 0.46980 0.01290 0.18580 1.000 0.0320 c RU
H22B H Uiso 0.33300 0.04420 0.22270 1.000 0.0320 c RU
H22C H Uiso 0.43260 0.10130 0.22400 1.000 0.0320 c RU
H24 H Uiso 0.67990 0.44840 0.51580 1.000 0.0210 c RU
H25 H Uiso 0.80830 0.34960 0.43340 1.000 0.0220 c RU
H27A H Uiso 0.46080 0.34140 0.62750 1.000 0.0430 c RU
H27B H Uiso 0.46390 0.35970 0.70740 1.000 0.0430 c RU
H27C H Uiso 0.55250 0.27750 0.67340 1.000 0.0430 c RU
H28A H Uiso 0.62070 0.50630 0.61760 1.000 0.0410 c RU
H28B H Uiso 0.50830 0.50220 0.67400 1.000 0.0410 c RU
H28C H Uiso 0.50000 0.47860 0.59580 1.000 0.0410 c RU
H29A H Uiso 0.76230 0.41560 0.69330 1.000 0.0380 c RU
H29B H Uiso 0.73970 0.32570 0.71710 1.000 0.0380 c RU
H29C H Uiso 0.64850 0.40890 0.74790 1.000 0.0380 c RU
H31A H Uiso 0.72710 0.14040 0.45440 1.000 0.0360 c RU
H31B H Uiso 0.77830 0.10330 0.52570 1.000 0.0360 c RU
H31C H Uiso 0.84800 0.06550 0.45440 1.000 0.0360 c RU
H32A H Uiso 1.04920 0.09610 0.49000 1.000 0.0320 c RU
H32B H Uiso 0.98050 0.13680 0.56060 1.000 0.0320 c RU
H32C H Uiso 1.05250 0.19010 0.50830 1.000 0.0320 c RU
H33A H Uiso 0.96300 0.14930 0.37760 1.000 0.0420 c RU
H33B H Uiso 0.97320 0.24060 0.39990 1.000 0.0420 c RU
H33C H Uiso 0.84360 0.22540 0.37890 1.000 0.0420 c RU
H35 H Uiso 0.18460 0.33090 0.74580 1.000 0.0210 c RU
H36 H Uiso 0.31610 0.18810 0.74850 1.000 0.0210 c RU
H38A H Uiso -0.04580 0.43120 0.56700 1.000 0.0310 c RU
H38B H Uiso -0.02920 0.34130 0.60370 1.000 0.0310 c RU
H38C H Uiso 0.05050 0.35210 0.53300 1.000 0.0310 c RU
H39A H Uiso 0.12140 0.46100 0.70680 1.000 0.0380 c RU
H39B H Uiso 0.00690 0.41610 0.70890 1.000 0.0380 c RU
H39C H Uiso 0.00260 0.50120 0.66610 1.000 0.0380 c RU
H40A H Uiso 0.24060 0.41480 0.53500 1.000 0.0310 c RU
H40B H Uiso 0.25530 0.46430 0.60220 1.000 0.0310 c RU
H40C H Uiso 0.14190 0.49950 0.55610 1.000 0.0310 c RU
H42A H Uiso 0.27790 0.09320 0.53940 1.000 0.0350 c RU
H42B H Uiso 0.22240 0.06160 0.61120 1.000 0.0350 c RU
H42C H Uiso 0.34270 0.00470 0.57100 1.000 0.0350 c RU
H43A H Uiso 0.46130 -0.00390 0.67210 1.000 0.0400 c RU
H43B H Uiso 0.34210 0.05090 0.71470 1.000 0.0400 c RU
H43C H Uiso 0.47160 0.07940 0.70990 1.000 0.0400 c RU
H44A H Uiso 0.54830 0.05290 0.56430 1.000 0.0320 c RU
H44B H Uiso 0.55200 0.13770 0.60200 1.000 0.0320 c RU
H44C H Uiso 0.48050 0.14140 0.53380 1.000 0.0320 c RU

loop_
_atom_type_symbol
_atom_type_description
_atom_type_scat_dispersion_real
_atom_type_scat_dispersion_imag
_atom_type_scat_source
C C 0.0033 0.0016 ' International Tables Vol C Tables 4.2.6.8 and 6.1.1.4'
H H 0.0000 0.0000 ' International Tables Vol C Tables 4.2.6.8 and 6.1.1.4'
Br Br -0.2901 2.4595 ' International Tables Vol C Tables 4.2.6.8 and 6.1.1.4'
N N 0.0061 0.0033 ' International Tables Vol C Tables 4.2.6.8 and 6.1.1.4'
Si Si 0.0817 0.0704 ' International Tables Vol C Tables 4.2.6.8 and 6.1.1.4'

loop_
_geom_angle_atom_site_label_1
_geom_angle_atom_site_label_2
_geom_angle_atom_site_label_3
_geom_angle
_geom_angle_publ_flag
Br1 Si1 Br2 101.51(9) yes
Br1 Si1 Br3 105.55(9) yes
Br1 Si1 N1 113.1(2) yes
Br2 Si1 Br3 105.99(9) yes
Br2 Si1 N1 114.1(2) yes
Br3 Si1 N1 115.3(2) yes
Br4 Si2 N4 112.5(3) yes
Br4 Si2 Br5 107.15(9) yes
Br4 Si2 Br6 102.69(9) yes
Br6 Si2 N4 113.5(2) yes
Br5 Si2 Br6 104.57(9) yes
Br5 Si2 N4 115.3(2) yes
Br7 Si3 Br8 102.20(9) yes
Br8 Si3 Br9 106.18(9) yes
Br7 Si3 Br9 105.70(10) yes
Br7 Si3 N7 113.8(2) yes
Br8 Si3 N7 113.1(2) yes
Br9 Si3 N7 114.8(2) yes
Br10 Si4 Br12 106.78(10) yes
Br10 Si4 N10 112.3(3) yes
Br10 Si4 Br11 102.97(9) yes
Br11 Si4 N10 113.8(2) yes
Br12 Si4 N10 115.2(2) yes
Br11 Si4 Br12 104.78(9) yes
Si1 N1 C1 155.8(6) yes
C2 N2 C4 125.2(6) yes
C1 N2 C4 126.6(6) yes
C1 N2 C2 108.2(6) yes
C1 N3 C3 109.0(6) yes
C1 N3 C8 126.1(6) yes
C3 N3 C8 124.9(6) yes
N2 C1 N3 106.4(6) yes
N1 C1 N2 126.5(7) yes
N1 C1 N3 127.0(7) yes
N2 C2 C3 108.0(7) yes
N3 C3 C2 108.4(7) yes
N2 C4 C6 109.0(6) yes
N2 C4 C7 108.7(6) yes
C5 C4 C6 111.5(6) no
N2 C4 C5 109.4(6) yes
C6 C4 C7 109.3(6) no
C5 C4 C7 108.8(6) no
C10 C8 C11 109.4(7) no
C9 C8 C10 112.3(7) no
C9 C8 C11 109.1(7) no
N3 C8 C11 108.9(6) yes
N3 C8 C9 108.7(6) yes
N3 C8 C10 108.4(6) yes
C3 C2 H2 126.00 no
N2 C2 H2 126.00 no
N3 C3 H3 126.00 no
C2 C3 H3 126.00 no
Si2 N4 C12 155.9(5) yes
H5A C5 H5C 109.00 no
C4 C5 H5C 109.00 no
H5A C5 H5B 110.00 no
C4 C5 H5A 109.00 no
C4 C5 H5B 110.00 no
C13 N5 C15 125.4(6) yes
C12 N5 C13 108.3(6) yes
C12 N5 C15 126.1(6) yes
H5B C5 H5C 109.00 no
H6A C6 H6B 110.00 no
C4 C6 H6C 109.00 no
H6A C6 H6C 109.00 no
C14 N6 C19 125.1(6) yes
C12 N6 C14 108.8(6) yes
H6B C6 H6C 109.00 no
C4 C6 H6A 109.00 no
C4 C6 H6B 110.00 no
C12 N6 C19 126.1(6) yes
C4 C7 H7A 109.00 no
H7B C7 H7C 109.00 no
C4 C7 H7C 109.00 no
H7A C7 H7B 109.00 no
H7A C7 H7C 110.00 no
C4 C7 H7B 110.00 no
C8 C9 H9A 109.00 no
C8 C9 H9C 110.00 no
C8 C9 H9B 109.00 no
H9B C9 H9C 109.00 no
H9A C9 H9C 110.00 no
H9A C9 H9B 109.00 no
C8 C10 H10C 109.00 no
C8 C10 H10B 109.00 no
H10B C10 H10C 110.00 no
H10A C10 H10B 110.00 no
H10A C10 H10C 109.00 no
C8 C10 H10A 110.00 no
C8 C11 H11C 110.00 no
H11A C11 H11B 109.00 no
H11A C11 H11C 109.00 no
H11B C11 H11C 109.00 no
C8 C11 H11A 110.00 no
C8 C11 H11B 109.00 no
N5 C12 N6 106.3(6) yes
N4 C12 N6 126.3(6) yes
N4 C12 N5 127.3(6) yes
N5 C13 C14 108.6(7) yes
N6 C14 C13 107.9(7) yes
C17 C15 C18 108.9(6) no
C16 C15 C17 108.4(6) no
C16 C15 C18 112.1(6) no
N5 C15 C16 109.7(6) yes
N5 C15 C18 109.4(6) yes
N5 C15 C17 108.3(6) yes
C21 C19 C22 108.8(6) no
N6 C19 C21 109.4(6) yes
N6 C19 C22 108.8(6) yes
N6 C19 C20 108.8(6) yes
C20 C19 C22 109.3(6) no
C20 C19 C21 111.7(6) no
Si3 N7 C23 155.3(6) yes
C24 N8 C26 124.7(6) yes
C23 N8 C24 109.6(6) yes
C23 N8 C26 125.6(6) yes
C23 N9 C30 125.6(6) yes
C25 N9 C30 125.4(6) yes
C23 N9 C25 109.0(6) yes
C14 C13 H13 126.00 no
N5 C13 H13 126.00 no
N6 C14 H14 126.00 no
C13 C14 H14 126.00 no
H16A C16 H16C 110.00 no
C15 C16 H16A 109.00 no
H16B C16 H16C 109.00 no
H16A C16 H16B 109.00 no
C15 C16 H16B 109.00 no
C15 C16 H16C 109.00 no
H17B C17 H17C 109.00 no
H17A C17 H17C 109.00 no
C15 C17 H17B 109.00 no
C15 C17 H17C 109.00 no
C15 C17 H17A 110.00 no
H17A C17 H17B 110.00 no
H18A C18 H18C 110.00 no
C15 C18 H18A 110.00 no
H18B C18 H18C 109.00 no
H18A C18 H18B 110.00 no
C15 C18 H18B 109.00 no
C15 C18 H18C 109.00 no
C19 C20 H20C 110.00 no
C19 C20 H20A 109.00 no
H20A C20 H20B 109.00 no
H20A C20 H20C 109.00 no
C19 C20 H20B 110.00 no
H20B C20 H20C 110.00 no
H21A C21 H21C 109.00 no
H21B C21 H21C 109.00 no
H21A C21 H21B 110.00 no
C19 C21 H21A 109.00 no
C19 C21 H21B 110.00 no
C19 C21 H21C 109.00 no
H22B C22 H22C 109.00 no
H22A C22 H22C 109.00 no
C19 C22 H22B 109.00 no
C19 C22 H22C 109.00 no
C19 C22 H22A 110.00 no
H22A C22 H22B 110.00 no
N8 C23 N9 105.0(6) yes
N7 C23 N8 128.7(7) yes
N7 C23 N9 126.3(6) yes
N8 C24 C25 108.0(7) yes
N9 C25 C24 108.5(7) yes
C28 C26 C29 108.0(6) no
N8 C26 C27 109.2(6) yes
N8 C26 C28 108.9(6) yes
N8 C26 C29 108.9(6) yes
C27 C26 C28 109.6(6) no
C27 C26 C29 112.2(7) no
C32 C30 C33 108.8(7) no
N9 C30 C33 108.1(6) yes
N9 C30 C31 108.7(6) yes
N9 C30 C32 109.7(6) yes
C31 C30 C32 112.7(6) no
C31 C30 C33 108.7(6) no
Si4 N10 C34 154.3(5) yes
C34 N11 C35 108.7(6) yes
C34 N11 C37 126.4(6) yes
C35 N11 C37 124.9(6) yes
C34 N12 C36 108.3(6) yes
C34 N12 C41 126.1(6) yes
C36 N12 C41 125.6(6) yes
N8 C24 H24 126.00 no
C25 C24 H24 126.00 no
N9 C25 H25 126.00 no
C24 C25 H25 126.00 no
H27A C27 H27B 109.00 no
H27A C27 H27C 109.00 no
C26 C27 H27A 109.00 no
C26 C27 H27B 109.00 no
C26 C27 H27C 110.00 no
H27B C27 H27C 109.00 no
H28A C28 H28C 109.00 no
H28B C28 H28C 109.00 no
H28A C28 H28B 110.00 no
C26 C28 H28A 109.00 no
C26 C28 H28B 109.00 no
C26 C28 H28C 109.00 no
H29B C29 H29C 110.00 no
C26 C29 H29B 109.00 no
C26 C29 H29C 110.00 no
C26 C29 H29A 109.00 no
H29A C29 H29C 109.00 no
H29A C29 H29B 109.00 no
C30 C31 H31C 109.00 no
C30 C31 H31B 109.00 no
C30 C31 H31A 109.00 no
H31A C31 H31C 110.00 no
H31B C31 H31C 110.00 no
H31A C31 H31B 110.00 no
C30 C32 H32C 109.00 no
H32A C32 H32B 110.00 no
C30 C32 H32A 109.00 no
C30 C32 H32B 109.00 no
H32B C32 H32C 110.00 no
H32A C32 H32C 109.00 no
H33B C33 H33C 109.00 no
H33A C33 H33C 109.00 no
C30 C33 H33A 110.00 no
C30 C33 H33B 110.00 no
C30 C33 H33C 109.00 no
H33A C33 H33B 109.00 no
N10 C34 N11 126.1(6) yes
N10 C34 N12 127.0(6) yes
N11 C34 N12 106.9(6) yes
N11 C35 C36 108.4(7) yes
N12 C36 C35 107.8(7) yes
N11 C37 C38 109.1(6) yes
N11 C37 C39 108.3(6) yes
N11 C37 C40 110.1(6) yes
C38 C37 C39 108.7(6) no
C38 C37 C40 111.7(6) no
C39 C37 C40 108.9(6) no
N12 C41 C42 109.8(6) yes
N12 C41 C43 108.4(6) yes
N12 C41 C44 110.1(6) yes
C42 C41 C43 108.5(6) no
C42 C41 C44 111.7(6) no
C43 C41 C44 108.2(6) no
N11 C35 H35 126.00 no
C36 C35 H35 126.00 no
N12 C36 H36 126.00 no
C35 C36 H36 126.00 no
C37 C38 H38A 110.00 no
C37 C38 H38B 110.00 no
C37 C38 H38C 109.00 no
H38A C38 H38B 109.00 no
H38A C38 H38C 109.00 no
H38B C38 H38C 109.00 no
C37 C39 H39A 110.00 no
C37 C39 H39B 110.00 no
C37 C39 H39C 109.00 no
H39A C39 H39B 109.00 no
H39A C39 H39C 109.00 no
H39B C39 H39C 109.00 no
C37 C40 H40A 109.00 no
C37 C40 H40B 110.00 no
C37 C40 H40C 110.00 no
H40A C40 H40B 109.00 no
H40A C40 H40C 109.00 no
H40B C40 H40C 109.00 no
C41 C42 H42A 109.00 no
C41 C42 H42B 109.00 no
C41 C42 H42C 109.00 no
H42A C42 H42B 110.00 no
H42A C42 H42C 109.00 no
H42B C42 H42C 109.00 no
C41 C43 H43A 110.00 no
C41 C43 H43B 109.00 no
C41 C43 H43C 109.00 no
H43A C43 H43B 109.00 no
H43A C43 H43C 109.00 no
H43B C43 H43C 110.00 no
C41 C44 H44A 109.00 no
C41 C44 H44B 109.00 no
C41 C44 H44C 109.00 no
H44A C44 H44B 109.00 no
H44A C44 H44C 110.00 no
H44B C44 H44C 109.00 no

loop_
_geom_bond_atom_site_label_1
_geom_bond_atom_site_label_2
_geom_bond_distance
_geom_bond_publ_flag
Br1 Si1 2.231(2) yes
Br2 Si1 2.229(2) yes
Br3 Si1 2.217(2) yes
Br4 Si2 2.221(2) yes
Br5 Si2 2.213(2) yes
Br6 Si2 2.240(2) yes
Br7 Si3 2.227(2) yes
Br8 Si3 2.223(2) yes
Br9 Si3 2.220(2) yes
Br10 Si4 2.225(2) yes
Br11 Si4 2.240(2) yes
Br12 Si4 2.216(2) yes
Si1 N1 1.591(6) yes
Si2 N4 1.582(6) yes
Si3 N7 1.597(6) yes
Si4 N10 1.600(6) yes
N1 C1 1.307(10) yes
N2 C2 1.395(10) yes
N2 C4 1.492(10) yes
N2 C1 1.381(10) yes
N3 C3 1.383(10) yes
N3 C1 1.367(10) yes
N3 C8 1.507(10) yes
C2 C3 1.333(11) no
C4 C5 1.533(11) no
C4 C7 1.512(11) no
C4 C6 1.530(11) no
C8 C9 1.532(11) no
C8 C10 1.517(11) no
C8 C11 1.528(11) no
C2 H2 0.9500 no
C3 H3 0.9500 no
N4 C12 1.309(10) yes
N5 C12 1.383(9) yes
C5 H5B 0.9800 no
N5 C13 1.392(10) yes
C5 H5A 0.9800 no
C5 H5C 0.9800 no
N5 C15 1.496(10) yes
N6 C14 1.398(10) yes
N6 C19 1.491(9) yes
N6 C12 1.372(9) yes
C6 H6A 0.9800 no
C6 H6C 0.9800 no
C6 H6B 0.9800 no
C7 H7A 0.9800 no
C7 H7C 0.9800 no
C7 H7B 0.9800 no
C9 H9B 0.9800 no
C9 H9C 0.9800 no
C9 H9A 0.9800 no
C10 H10C 0.9800 no
C10 H10B 0.9800 no
C10 H10A 0.9800 no
C11 H11A 0.9800 no
C11 H11B 0.9800 no
C11 H11C 0.9800 no
C13 C14 1.331(11) no
C15 C16 1.524(11) no
C15 C18 1.520(11) no
C15 C17 1.533(11) no
C19 C21 1.521(11) no
C19 C20 1.535(11) no
C19 C22 1.518(11) no
N7 C23 1.290(9) yes
N8 C23 1.367(9) yes
N8 C24 1.385(10) yes
N8 C26 1.509(10) yes
N9 C30 1.510(9) yes
N9 C23 1.390(10) yes
N9 C25 1.375(10) yes
C13 H13 0.9500 no
C14 H14 0.9500 no
C16 H16C 0.9800 no
C16 H16A 0.9800 no
C16 H16B 0.9800 no
C17 H17A 0.9800 no
C17 H17B 0.9800 no
C17 H17C 0.9800 no
C18 H18C 0.9800 no
C18 H18A 0.9800 no
C18 H18B 0.9800 no
C20 H20A 0.9800 no
C20 H20B 0.9800 no
C20 H20C 0.9800 no
C21 H21B 0.9800 no
C21 H21A 0.9800 no
C21 H21C 0.9800 no
C22 H22C 0.9800 no
C22 H22A 0.9800 no
C22 H22B 0.9800 no
C24 C25 1.324(11) no
C26 C28 1.523(11) no
C26 C29 1.538(11) no
C26 C27 1.527(11) no
C30 C31 1.523(11) no
C30 C32 1.517(11) no
C30 C33 1.529(11) no
N10 C34 1.310(10) yes
N11 C35 1.372(10) yes
N11 C34 1.378(9) yes
N11 C37 1.492(9) yes
N12 C41 1.481(9) yes
N12 C36 1.391(10) yes
N12 C34 1.372(9) yes
C24 H24 0.9500 no
C25 H25 0.9500 no
C27 H27B 0.9800 no
C27 H27C 0.9800 no
C27 H27A 0.9800 no
C28 H28C 0.9800 no
C28 H28A 0.9800 no
C28 H28B 0.9800 no
C29 H29A 0.9800 no
C29 H29B 0.9800 no
C29 H29C 0.9800 no
C31 H31A 0.9800 no
C31 H31B 0.9800 no
C31 H31C 0.9800 no
C32 H32C 0.9800 no
C32 H32A 0.9800 no
C32 H32B 0.9800 no
C33 H33B 0.9800 no
C33 H33C 0.9800 no
C33 H33A 0.9800 no
C35 C36 1.351(11) no
C37 C38 1.530(10) no
C37 C39 1.526(11) no
C37 C40 1.521(10) no
C41 C42 1.519(11) no
C41 C43 1.538(11) no
C41 C44 1.533(11) no
C35 H35 0.9500 no
C36 H36 0.9500 no
C38 H38A 0.9800 no
C38 H38B 0.9800 no
C38 H38C 0.9800 no
C39 H39A 0.9800 no
C39 H39B 0.9800 no
C39 H39C 0.9800 no
C40 H40A 0.9800 no
C40 H40B 0.9800 no
C40 H40C 0.9800 no
C42 H42A 0.9800 no
C42 H42B 0.9800 no
C42 H42C 0.9800 no
C43 H43A 0.9800 no
C43 H43B 0.9800 no
C43 H43C 0.9800 no
C44 H44A 0.9800 no
C44 H44B 0.9800 no
C44 H44C 0.9800 no

loop_
_geom_torsion_atom_site_label_1
_geom_torsion_atom_site_label_2
_geom_torsion_atom_site_label_3
_geom_torsion_atom_site_label_4
_geom_torsion
_geom_torsion_publ_flag
Br1 Si1 N1 C1 126.0(14) no
Br2 Si1 N1 C1 -118.6(14) no
Br3 Si1 N1 C1 4.4(15) no
Br6 Si2 N4 C12 -122.6(13) no
Br4 Si2 N4 C12 121.3(13) no
Br5 Si2 N4 C12 -2.0(15) no
Br9 Si3 N7 C23 -1.6(15) no
Br7 Si3 N7 C23 -123.6(13) no
Br8 Si3 N7 C23 120.4(13) no
Br10 Si4 N10 C34 126.1(13) no
Br11 Si4 N10 C34 -117.4(13) no
Br12 Si4 N10 C34 3.6(14) no
Si1 N1 C1 N3 -96.3(15) no
Si1 N1 C1 N2 86.9(16) no
C2 N2 C1 N1 179.0(7) no
C4 N2 C1 N3 -177.9(6) no
C2 N2 C1 N3 1.7(8) no
C4 N2 C1 N1 -0.6(11) no
C1 N2 C4 C5 -64.1(9) no
C2 N2 C4 C5 116.4(8) no
C1 N2 C4 C6 58.1(9) no
C1 N2 C4 C7 177.2(7) no
C2 N2 C4 C7 -2.4(10) no
C1 N2 C2 C3 -0.8(9) no
C4 N2 C2 C3 178.9(7) no
C2 N2 C4 C6 -121.5(7) no
C3 N3 C8 C9 -116.2(8) no
C8 N3 C1 N2 176.4(6) no
C8 N3 C1 N1 -0.9(12) no
C8 N3 C3 C2 -176.9(7) no
C1 N3 C8 C9 65.6(9) no
C1 N3 C3 C2 1.6(9) no
C3 N3 C1 N2 -2.0(8) no
C3 N3 C1 N1 -179.3(7) no
C3 N3 C8 C10 121.5(8) no
C1 N3 C8 C10 -56.7(9) no
C1 N3 C8 C11 -175.7(7) no
C3 N3 C8 C11 2.6(10) no
N2 C2 C3 N3 -0.5(9) no
Si2 N4 C12 N6 99.3(14) no
Si2 N4 C12 N5 -83.7(16) no
C13 N5 C12 N6 -1.6(8) no
C12 N5 C15 C17 -174.6(6) no
C12 N5 C15 C18 -56.0(9) no
C13 N5 C12 N4 -179.1(7) no
C15 N5 C12 N6 173.2(6) no
C12 N5 C13 C14 1.3(9) no
C15 N5 C12 N4 -4.3(11) no
C12 N5 C15 C16 67.3(9) no
C13 N5 C15 C16 -118.7(8) no
C13 N5 C15 C17 -0.6(10) no
C15 N5 C13 C14 -173.6(7) no
C13 N5 C15 C18 118.0(8) no
C19 N6 C12 N5 -175.6(6) no
C12 N6 C14 C13 -0.7(9) no
C19 N6 C12 N4 1.9(11) no
C14 N6 C19 C20 114.5(8) no
C14 N6 C19 C21 -123.2(7) no
C14 N6 C19 C22 -4.5(9) no
C19 N6 C14 C13 176.4(7) no
C12 N6 C19 C20 -68.9(8) no
C12 N6 C19 C21 53.5(9) no
C14 N6 C12 N5 1.4(8) no
C14 N6 C12 N4 179.0(7) no
C12 N6 C19 C22 172.1(6) no
N5 C13 C14 N6 -0.3(9) no
Si3 N7 C23 N9 94.7(15) no
Si3 N7 C23 N8 -88.8(15) no
C24 N8 C23 N7 -178.2(7) no
C24 N8 C23 N9 -1.1(7) no
C26 N8 C23 N7 -0.6(12) no
C23 N8 C26 C27 -56.0(9) no
C23 N8 C26 C28 -175.6(6) no
C23 N8 C26 C29 66.8(9) no
C24 N8 C26 C27 121.2(7) no
C26 N8 C23 N9 176.5(6) no
C23 N8 C24 C25 0.7(8) no
C26 N8 C24 C25 -176.9(7) no
C24 N8 C26 C29 -115.9(7) no
C24 N8 C26 C28 1.7(9) no
C30 N9 C23 N7 0.0(11) no
C25 N9 C23 N8 1.1(8) no
C30 N9 C25 C24 177.6(7) no
C30 N9 C23 N8 -177.2(6) no
C23 N9 C25 C24 -0.7(8) no
C23 N9 C30 C33 176.9(7) no
C25 N9 C30 C31 -119.0(7) no
C25 N9 C30 C32 117.4(8) no
C25 N9 C30 C33 -1.1(10) no
C25 N9 C23 N7 178.3(7) no
C23 N9 C30 C31 59.0(9) no
C23 N9 C30 C32 -64.6(9) no
N8 C24 C25 N9 0.0(8) no
Si4 N10 C34 N11 91.8(14) no
Si4 N10 C34 N12 -90.1(14) no
C35 N11 C34 N10 179.5(7) no
C35 N11 C34 N12 1.0(8) no
C37 N11 C34 N10 1.9(11) no
C37 N11 C34 N12 -176.6(6) no
C34 N11 C35 C36 -0.4(9) no
C37 N11 C35 C36 177.3(6) no
C34 N11 C37 C38 55.7(9) no
C34 N11 C37 C39 173.8(6) no
C34 N11 C37 C40 -67.2(8) no
C35 N11 C37 C38 -121.6(7) no
C35 N11 C37 C39 -3.5(9) no
C35 N11 C37 C40 115.5(8) no
C36 N12 C34 N10 -179.7(7) no
C36 N12 C34 N11 -1.3(8) no
C41 N12 C34 N10 -2.9(11) no
C41 N12 C34 N11 175.5(6) no
C34 N12 C36 C35 1.0(8) no
C41 N12 C36 C35 -175.8(7) no
C34 N12 C41 C42 -56.4(9) no
C34 N12 C41 C43 -174.7(6) no
C34 N12 C41 C44 67.1(9) no
C36 N12 C41 C42 119.8(8) no
C36 N12 C41 C43 1.5(10) no
C36 N12 C41 C44 -116.7(8) no
N11 C35 C36 N12 -0.4(9) no
